data_1561693
loop_
_publ_author_name
'Lu, Xin-Xin'
'Luo, Yu-Hui'
'Lu, Chen'
'Chen, Xin'
'Zhang, Hong'

_publ_section_title
;
 Assembly of three new POM-based Ag(I) coordination polymers with
 antibacterial and photocatalytic properties
;
_journal_name_full 'Journal of Solid State Chemistry'
_journal_page_first 123
_journal_page_last 130
_journal_paper_doi 10.1016/j.jssc.2015.09.017
_journal_volume 232
_journal_year 2015
_chemical_formula_moiety Ag5(H2biim)2(Hbiim-NO2)2[PW12O40]
_chemical_formula_sum 'C24 H20 Ag5 N18 O44 P W12'
_chemical_formula_weight 4041.10
_space_group_crystal_system monoclinic
_space_group_IT_number 15
_space_group_name_Hall '-C 2yc'
_space_group_name_H-M_alt 'C 1 2/c 1'
_atom_sites_solution_hydrogens geom
_atom_sites_solution_primary direct
_atom_sites_solution_secondary difmap
_cell_angle_alpha 90
_cell_angle_beta 133.22(4)
_cell_angle_gamma 90
_cell_formula_units_Z 4
_cell_length_a 31.439(7)
_cell_length_b 11.5223(7)
_cell_length_c 23.172(5)
_cell_measurement_reflns_used 3962
_cell_measurement_temperature 293(2)
_cell_measurement_theta_max 29.1700
_cell_measurement_theta_min 3.1744
_cell_volume 6117(4)
_computing_cell_refinement 'CrysAlisPro(1.171.35.21) (Agilent Tech., 2012)'
_computing_data_collection 'CrysAlisPro(1.171.35.21) (Agilent Tech., 2012)'
_computing_data_reduction 'CrysAlisPro(1.171.35.21) (Agilent Tech., 2012)'
_computing_molecular_graphics 'SHELXTL-PLUS (Sheldrick, 2008)'
_computing_publication_material SHELXL-97
_computing_structure_refinement 'SHELXL-2014/7 (Sheldrick, 2014)'
_computing_structure_solution 'SHELXS-97 (Sheldrick, 2008)'
_diffrn_ambient_temperature 293(2)
_diffrn_detector_area_resol_mean 10.2375
_diffrn_measured_fraction_theta_full 0.995
_diffrn_measured_fraction_theta_max 0.995
_diffrn_measurement_device_type 'Xcalibur, Ruby, Gemini ultra'
_diffrn_measurement_method '\w scans'
_diffrn_radiation_type MoK\a
_diffrn_radiation_wavelength 0.71073
_diffrn_reflns_av_R_equivalents 0.0419
_diffrn_reflns_av_unetI/netI 0.0568
_diffrn_reflns_Laue_measured_fraction_full 0.995
_diffrn_reflns_Laue_measured_fraction_max 0.995
_diffrn_reflns_limit_h_max 25
_diffrn_reflns_limit_h_min -37
_diffrn_reflns_limit_k_max 13
_diffrn_reflns_limit_k_min -10
_diffrn_reflns_limit_l_max 27
_diffrn_reflns_limit_l_min -22
_diffrn_reflns_number 11142
_diffrn_reflns_point_group_measured_fraction_full 0.995
_diffrn_reflns_point_group_measured_fraction_max 0.995
_diffrn_reflns_theta_full 24.999
_diffrn_reflns_theta_max 24.999
_diffrn_reflns_theta_min 3.181
_diffrn_source 'Enhance (Mo) X-ray Source'
_exptl_absorpt_coefficient_mu 24.163
_exptl_absorpt_correction_T_max 1.00000
_exptl_absorpt_correction_T_min 0.34322
_exptl_absorpt_correction_type multi-scan
_exptl_absorpt_process_details
;
CrysAlisPro, Agilent Technologies,
Version 1.171.35.21 (release 20-01-2012 CrysAlis171 .NET)
(compiled Jan 23 2012,18:06:46)
Empirical absorption correction using spherical harmonics,
 implemented in SCALE3 ABSPACK scaling algorithm.
;
_exptl_crystal_colour red
_exptl_crystal_density_diffrn 4.388
_exptl_crystal_density_method 'not measured'
_exptl_crystal_description block
_exptl_crystal_F_000 7120
_exptl_crystal_size_max 0.300
_exptl_crystal_size_mid 0.250
_exptl_crystal_size_min 0.200
_refine_diff_density_max 2.565
_refine_diff_density_min -3.236
_refine_diff_density_rms 0.377
_refine_ls_extinction_coef .
_refine_ls_extinction_method none
_refine_ls_goodness_of_fit_ref 1.097
_refine_ls_hydrogen_treatment constr
_refine_ls_matrix_type full
_refine_ls_number_parameters 489
_refine_ls_number_reflns 5363
_refine_ls_number_restraints 162
_refine_ls_restrained_S_all 1.105
_refine_ls_R_factor_all 0.0593
_refine_ls_R_factor_gt 0.0476
_refine_ls_shift/su_max 0.001
_refine_ls_shift/su_mean 0.000
_refine_ls_structure_factor_coef Fsqd
_refine_ls_weighting_details 'w=1/[\s^2^(Fo^2^)+(0.0460P)^2^+214.0416P] where P=(Fo^2^+2Fc^2^)/3'
_refine_ls_weighting_scheme calc
_refine_ls_wR_factor_gt 0.1067
_refine_ls_wR_factor_ref 0.1152
_reflns_Friedel_coverage 0.000
_reflns_Friedel_fraction_full .
_reflns_Friedel_fraction_max .
_reflns_number_gt 4558
_reflns_number_total 5363
_reflns_threshold_expression 'I > 2\s(I)'
_cod_data_source_file JSSC-2015-232-123.cif
_cod_data_source_block compound2
_cod_original_cell_volume 6116(3)
_cod_original_sg_symbol_H-M 'C 2/c'
_cod_database_code 1561693
_shelx_space_group_comment
;
The symmetry employed for this shelxl refinement is uniquely defined
by the following loop, which should always be used as a source of
symmetry information in preference to the above space-group names.
They are only intended as comments.
;
_shelx_estimated_absorpt_t_min 0.052
_shelx_estimated_absorpt_t_max 0.086

loop_
_space_group_symop_operation_xyz
'x, y, z'
'-x, y, -z+1/2'
'x+1/2, y+1/2, z'
'-x+1/2, y+1/2, -z+1/2'
'-x, -y, -z'
'x, -y, z-1/2'
'-x+1/2, -y+1/2, -z'
'x+1/2, -y+1/2, z-1/2'

loop_
_atom_site_label
_atom_site_type_symbol
_atom_site_fract_x
_atom_site_fract_y
_atom_site_fract_z
_atom_site_U_iso_or_equiv
_atom_site_adp_type
_atom_site_occupancy
_atom_site_site_symmetry_order
_atom_site_calc_flag
_atom_site_refinement_flags_posn
_atom_site_refinement_flags_adp
_atom_site_refinement_flags_occupancy
_atom_site_disorder_assembly
_atom_site_disorder_group
Ag1 Ag 1.0000 0.51324(17) 0.7500 0.0385(5) Uani 1 2 d S T P . .
Ag2 Ag 0.90958(7) 0.30414(15) 0.43314(10) 0.0502(4) Uani 1 1 d . . . . .
Ag3 Ag 0.86223(6) 0.20229(13) 0.49141(7) 0.0388(4) Uani 1 1 d . . . . .
N1 N 0.9897(6) 0.4983(12) 0.6496(9) 0.036(4) Uani 1 1 d . . . . .
N2 N 0.9530(6) 0.4213(12) 0.5334(9) 0.032(3) Uani 1 1 d . . . . .
N3 N 1.0329(6) 0.2543(12) 0.7062(8) 0.033(3) Uani 1 1 d . U . . .
H3 H 1.0622 0.2981 0.7414 0.040 Uiso 1 1 calc R U . . .
N4 N 0.9483(6) 0.1974(13) 0.5990(9) 0.038(4) Uani 1 1 d . . . . .
N5 N 0.7851(6) 0.1877(12) 0.3727(8) 0.031(3) Uani 1 1 d . . . . .
N6 N 0.7268(7) 0.1083(14) 0.2582(9) 0.046(4) Uani 1 1 d . . . . .
H6 H 0.7149 0.0676 0.2183 0.055 Uiso 1 1 calc R U . . .
N7 N 0.8301(12) -0.0216(17) 0.3074(14) 0.078(7) Uani 1 1 d . . . . .
H7 H 0.8019 -0.0709 0.2807 0.094 Uiso 1 1 calc R U . . .
N8 N 0.8808(8) 0.1366(15) 0.3741(10) 0.044(4) Uani 1 1 d . . . . .
N9 N 0.9414(8) 0.5947(19) 0.4635(14) 0.057(5) Uani 1 1 d . . . . .
P1 P 0.2500 0.2500 0.5000 0.0068(9) Uani 1 2 d S U P . .
W1 W 0.14425(3) 0.15080(5) 0.50184(4) 0.01998(16) Uani 1 1 d . . . . .
W2 W 0.19395(3) -0.03430(6) 0.43549(4) 0.02379(17) Uani 1 1 d . . . . .
W3 W 0.28966(3) 0.18600(6) 0.68177(4) 0.02503(18) Uani 1 1 d . . . . .
W4 W 0.10541(3) 0.20658(5) 0.31958(4) 0.02429(18) Uani 1 1 d . . . . .
W5 W 0.20335(3) 0.43269(6) 0.57090(4) 0.02669(18) Uani 1 1 d . . . . .
W6 W 0.33885(3) 0.00865(6) 0.61223(4) 0.0330(2) Uani 1 1 d . . . . .
O1 O 0.2721(8) 0.2528(16) 0.4596(11) 0.018(4) Uani 0.5 1 d . U P . .
O2 O 0.3014(8) 0.3198(16) 0.5373(11) 0.015(4) Uani 0.5 1 d . U P . .
O3 O 0.2002(8) 0.2888(15) 0.4122(11) 0.015(4) Uani 0.5 1 d . U P . .
O4 O 0.2633(7) 0.1192(14) 0.4909(10) 0.006(3) Uani 0.5 1 d . U P . .
O5 O 0.3815(5) -0.1021(9) 0.6679(7) 0.031(3) Uani 1 1 d . U . . .
O6 O 0.3148(6) 0.0551(12) 0.6648(10) 0.055(4) Uani 1 1 d . U . . .
O7 O 0.2651(7) -0.0658(16) 0.5368(9) 0.073(5) Uani 1 1 d . U . . .
O8 O 0.1665(6) -0.1647(11) 0.4044(8) 0.045(3) Uani 1 1 d . U . . .
O9 O 0.1645(6) 0.0131(10) 0.4800(7) 0.039(3) Uani 1 1 d . U . . .
O10 O 0.1351(6) 0.0554(10) 0.3465(7) 0.041(3) Uani 1 1 d . U . . .
O11 O 0.0993(5) 0.1900(10) 0.3962(7) 0.039(3) Uani 1 1 d . U . . .
O12 O 0.0954(6) 0.0998(13) 0.5026(10) 0.060(4) Uani 1 1 d . U . . .
O13 O 0.0386(5) 0.1850(13) 0.2350(7) 0.049(4) Uani 1 1 d . U . . .
O14 O 0.1074(7) 0.3713(12) 0.3361(10) 0.062(4) Uani 1 1 d . U . . .
O15 O 0.1511(6) 0.3085(11) 0.5273(8) 0.049(4) Uani 1 1 d . U . . .
O16 O 0.2145(6) 0.1267(11) 0.6083(8) 0.052(4) Uani 1 1 d . U . . .
O17 O 0.3064(6) 0.1538(12) 0.7657(7) 0.052(4) Uani 1 1 d . U . . .
O18 O 0.3551(6) 0.2629(12) 0.7124(10) 0.058(4) Uani 1 1 d . U . . .
O19 O 0.2578(5) 0.3350(10) 0.6593(7) 0.039(3) Uani 1 1 d . U . . .
O20 O 0.2648(7) 0.5189(16) 0.5979(9) 0.068(4) Uani 1 1 d . U . . .
O21 O 0.1586(7) 0.4904(16) 0.4670(9) 0.070(5) Uani 1 1 d . U . . .
O22 O 0.1828(5) 0.5161(10) 0.6075(7) 0.038(3) Uani 1 1 d . U . . .
O23 O 0.9520(8) 0.6976(16) 0.4677(11) 0.076(5) Uani 1 1 d . U . . .
O24 O 0.9182(7) 0.5340(16) 0.4048(11) 0.067(5) Uani 1 1 d . U . . .
C1 C 0.9733(7) 0.4054(15) 0.6047(11) 0.035(4) Uani 1 1 d . . . . .
C2 C 0.9788(8) 0.5864(16) 0.6006(12) 0.037(4) Uani 1 1 d . . . . .
H2 H 0.9853 0.6650 0.6131 0.045 Uiso 1 1 calc R U . . .
C3 C 0.9570(8) 0.5393(16) 0.5313(13) 0.039(5) Uani 1 1 d . . . . .
C4 C 0.9833(7) 0.2869(14) 0.6365(11) 0.034(4) Uani 1 1 d . . . . .
C5 C 1.0289(8) 0.1374(16) 0.7118(12) 0.052(6) Uani 1 1 d . . . . .
H5 H 1.0577 0.0901 0.7543 0.062 Uiso 1 1 calc R U . . .
C6 C 0.9774(8) 0.1045(15) 0.6468(11) 0.041(5) Uani 1 1 d . . . . .
H6A H 0.9630 0.0291 0.6351 0.049 Uiso 1 1 calc R U . . .
C7 C 0.7288(8) 0.2097(17) 0.3365(11) 0.042(5) Uani 1 1 d . . . . .
H7A H 0.7182 0.2507 0.3597 0.051 Uiso 1 1 calc R U . . .
C8 C 0.6909(9) 0.1649(18) 0.2637(12) 0.046(5) Uani 1 1 d . . . . .
H8 H 0.6504 0.1703 0.2260 0.055 Uiso 1 1 calc R U . . .
C9 C 0.7809(8) 0.1255(13) 0.3217(10) 0.029(4) Uani 1 1 d . . . . .
C10 C 0.8315(11) 0.0835(15) 0.3364(13) 0.049(6) Uani 1 1 d . . . . .
C11 C 0.8819(14) -0.031(3) 0.3298(18) 0.085(8) Uani 1 1 d . U . . .
H11 H 0.8936 -0.0931 0.3181 0.102 Uiso 1 1 calc R U . . .
C12 C 0.9152(12) 0.064(2) 0.3723(16) 0.069(8) Uani 1 1 d . . . . .
H12 H 0.9532 0.0782 0.3954 0.083 Uiso 1 1 calc R U . . .

loop_
_atom_site_aniso_label
_atom_site_aniso_U_11
_atom_site_aniso_U_22
_atom_site_aniso_U_33
_atom_site_aniso_U_23
_atom_site_aniso_U_13
_atom_site_aniso_U_12
Ag1 0.0232(10) 0.0357(10) 0.0355(11) 0.000 0.0120(9) 0.000
Ag2 0.0508(10) 0.0565(10) 0.0493(10) -0.0051(8) 0.0366(9) -0.0130(8)
Ag3 0.0294(7) 0.0533(9) 0.0136(7) -0.0025(6) 0.0069(6) -0.0154(6)
N1 0.026(8) 0.032(8) 0.029(9) -0.001(7) 0.011(7) 0.002(6)
N2 0.020(7) 0.038(8) 0.029(8) 0.006(7) 0.014(7) 0.004(6)
N3 0.021(6) 0.030(6) 0.025(6) -0.001(5) 0.007(5) 0.005(5)
N4 0.025(8) 0.042(9) 0.023(8) 0.002(7) 0.007(7) -0.005(7)
N5 0.038(9) 0.036(8) 0.016(7) 0.001(6) 0.018(7) -0.005(7)
N6 0.051(11) 0.044(9) 0.015(8) -0.005(7) 0.012(8) -0.012(8)
N7 0.14(2) 0.051(12) 0.106(18) 0.014(11) 0.111(19) 0.020(13)
N8 0.047(10) 0.046(10) 0.035(10) 0.002(8) 0.027(9) 0.005(8)
N9 0.049(12) 0.063(13) 0.088(16) 0.019(12) 0.059(13) 0.008(10)
P1 0.0067(12) 0.0077(13) 0.0054(12) 0.0006(9) 0.0039(9) -0.0001(9)
W1 0.0175(3) 0.0248(3) 0.0181(3) -0.0054(3) 0.0124(3) -0.0056(2)
W2 0.0168(3) 0.0278(3) 0.0129(3) -0.0017(3) 0.0048(3) -0.0091(3)
W3 0.0379(4) 0.0246(3) 0.0189(4) 0.0025(3) 0.0220(3) 0.0016(3)
W4 0.0103(3) 0.0227(3) 0.0199(4) -0.0026(3) 0.0026(3) -0.0023(2)
W5 0.0205(4) 0.0440(4) 0.0161(3) -0.0016(3) 0.0128(3) 0.0055(3)
W6 0.0210(4) 0.0342(4) 0.0356(4) 0.0218(3) 0.0162(4) 0.0141(3)
O1 0.019(8) 0.018(8) 0.016(8) 0.003(6) 0.012(6) 0.000(6)
O2 0.013(7) 0.016(8) 0.015(8) 0.000(6) 0.009(6) -0.006(6)
O3 0.019(8) 0.013(7) 0.011(7) 0.000(6) 0.010(6) -0.004(6)
O4 0.006(4) 0.006(4) 0.006(4) 0.0000(10) 0.004(2) -0.0001(10)
O5 0.024(6) 0.022(5) 0.024(6) 0.002(5) 0.008(5) 0.006(5)
O6 0.058(7) 0.040(6) 0.091(8) -0.011(6) 0.060(6) -0.004(5)
O7 0.065(8) 0.114(10) 0.046(7) 0.017(6) 0.041(6) -0.011(7)
O8 0.065(9) 0.039(7) 0.043(7) 0.001(6) 0.042(7) -0.003(6)
O9 0.059(7) 0.036(6) 0.021(5) 0.003(4) 0.027(5) 0.017(5)
O10 0.053(7) 0.032(6) 0.022(5) -0.002(5) 0.020(5) 0.006(5)
O11 0.045(6) 0.038(6) 0.022(6) 0.001(5) 0.018(5) 0.014(5)
O12 0.044(8) 0.069(9) 0.090(10) 0.029(8) 0.055(8) 0.008(7)
O13 0.019(6) 0.090(10) 0.010(6) -0.011(6) -0.001(5) -0.003(6)
O14 0.067(7) 0.036(6) 0.094(9) -0.013(6) 0.059(7) 0.003(5)
O15 0.042(7) 0.040(6) 0.029(6) -0.003(5) 0.010(5) 0.013(5)
O16 0.041(6) 0.029(6) 0.037(7) -0.009(5) 0.007(5) 0.005(5)
O17 0.071(9) 0.046(7) 0.015(6) 0.000(5) 0.021(6) -0.015(7)
O18 0.054(7) 0.043(7) 0.096(8) -0.008(6) 0.059(6) -0.002(5)
O19 0.030(6) 0.025(5) 0.026(6) -0.008(5) 0.005(5) -0.004(4)
O20 0.054(7) 0.111(9) 0.052(7) 0.017(6) 0.041(6) -0.009(6)
O21 0.052(7) 0.116(10) 0.060(8) 0.018(6) 0.045(6) -0.007(6)
O22 0.027(6) 0.036(6) 0.042(7) -0.017(5) 0.021(6) 0.002(5)
O23 0.095(11) 0.070(10) 0.094(12) 0.021(9) 0.076(10) 0.011(9)
O24 0.050(9) 0.082(11) 0.076(11) 0.006(9) 0.046(9) -0.006(8)
C1 0.011(8) 0.032(9) 0.029(10) 0.001(8) 0.001(8) 0.005(7)
C2 0.029(10) 0.029(9) 0.047(12) -0.005(9) 0.023(10) -0.005(8)
C3 0.033(10) 0.032(10) 0.061(14) 0.014(9) 0.036(11) 0.003(8)
C4 0.021(9) 0.025(9) 0.031(10) -0.008(8) 0.008(9) -0.009(7)
C5 0.032(11) 0.033(10) 0.039(12) 0.017(9) 0.005(10) 0.009(8)
C6 0.032(10) 0.026(9) 0.031(11) -0.002(8) 0.008(9) -0.018(8)
C7 0.034(11) 0.056(13) 0.032(11) -0.015(9) 0.020(10) -0.019(9)
C8 0.044(12) 0.056(13) 0.040(12) -0.001(10) 0.030(11) -0.009(10)
C9 0.037(10) 0.018(8) 0.027(10) 0.007(7) 0.020(9) 0.000(7)
C10 0.096(18) 0.017(9) 0.048(13) 0.010(9) 0.055(14) 0.008(10)
C11 0.090(12) 0.090(12) 0.093(12) -0.004(8) 0.069(9) 0.008(8)
C12 0.071(17) 0.085(19) 0.085(19) 0.040(15) 0.067(17) 0.030(14)

loop_
_atom_type_symbol
_atom_type_description
_atom_type_scat_dispersion_real
_atom_type_scat_dispersion_imag
_atom_type_scat_source
C C 0.0033 0.0016 'International Tables Vol C Tables 4.2.6.8 and 6.1.1.4'
H H 0.0000 0.0000 'International Tables Vol C Tables 4.2.6.8 and 6.1.1.4'
N N 0.0061 0.0033 'International Tables Vol C Tables 4.2.6.8 and 6.1.1.4'
O O 0.0106 0.0060 'International Tables Vol C Tables 4.2.6.8 and 6.1.1.4'
W W -0.8490 6.8722 'International Tables Vol C Tables 4.2.6.8 and 6.1.1.4'
Ag Ag -0.8971 1.1015 'International Tables Vol C Tables 4.2.6.8 and 6.1.1.4'
P P 0.1023 0.0942 'International Tables Vol C Tables 4.2.6.8 and 6.1.1.4'

loop_
_geom_angle_atom_site_label_1
_geom_angle_atom_site_label_2
_geom_angle_atom_site_label_3
_geom_angle
_geom_angle_site_symmetry_1
_geom_angle_site_symmetry_3
N1 Ag1 N1 170.7(8) 2_756 .
N8 Ag2 N2 155.4(6) . .
N8 Ag2 Ag3 78.8(4) . .
N2 Ag2 Ag3 84.2(4) . .
N4 Ag3 N5 165.1(6) . .
N4 Ag3 Ag2 84.7(4) . .
N5 Ag3 Ag2 85.5(4) . .
C1 N1 C2 101.9(16) . .
C1 N1 Ag1 127.5(13) . .
C2 N1 Ag1 127.4(12) . .
C1 N2 C3 101.8(15) . .
C1 N2 Ag2 131.7(12) . .
C3 N2 Ag2 125.7(13) . .
C4 N3 C5 106.9(14) . .
C4 N4 C6 106.9(15) . .
C4 N4 Ag3 126.0(13) . .
C6 N4 Ag3 127.0(12) . .
C9 N5 C7 105.1(15) . .
C9 N5 Ag3 122.9(12) . .
C7 N5 Ag3 130.0(12) . .
C9 N6 C8 110.0(16) . .
C11 N7 C10 105(3) . .
C10 N8 C12 107.0(19) . .
C10 N8 Ag2 129.3(14) . .
C12 N8 Ag2 123.7(17) . .
O23 N9 O24 124(2) . .
O23 N9 C3 118(2) . .
O24 N9 C3 117(2) . .
O2 P1 O2 180.0 7_556 .
O2 P1 O1 63.6(10) 7_556 7_556
O2 P1 O1 116.4(10) . 7_556
O2 P1 O1 116.4(10) 7_556 .
O2 P1 O1 63.6(10) . .
O1 P1 O1 180.0 7_556 .
O2 P1 O3 70.5(10) 7_556 .
O2 P1 O3 109.5(10) . .
O1 P1 O3 109.8(10) 7_556 .
O1 P1 O3 70.2(10) . .
O2 P1 O3 109.5(10) 7_556 7_556
O2 P1 O3 70.5(10) . 7_556
O1 P1 O3 70.2(10) 7_556 7_556
O1 P1 O3 109.8(10) . 7_556
O3 P1 O3 180.0(12) . 7_556
O2 P1 O4 71.7(9) 7_556 .
O2 P1 O4 108.3(9) . .
O1 P1 O4 109.5(9) 7_556 .
O1 P1 O4 70.5(9) . .
O3 P1 O4 102.5(9) . .
O3 P1 O4 77.5(9) 7_556 .
O2 P1 O4 108.3(9) 7_556 7_556
O2 P1 O4 71.7(9) . 7_556
O1 P1 O4 70.5(9) 7_556 7_556
O1 P1 O4 109.5(9) . 7_556
O3 P1 O4 77.5(9) . 7_556
O3 P1 O4 102.5(9) 7_556 7_556
O4 P1 O4 180.0 . 7_556
O12 W1 O11 103.1(7) . .
O12 W1 O15 104.4(7) . .
O11 W1 O15 89.9(5) . .
O12 W1 O16 101.4(7) . .
O11 W1 O16 155.3(6) . .
O15 W1 O16 87.3(5) . .
O12 W1 O9 100.9(7) . .
O11 W1 O9 86.7(5) . .
O15 W1 O9 154.6(6) . .
O16 W1 O9 85.4(5) . .
O12 W1 O1 161.9(8) . 7_556
O11 W1 O1 91.6(6) . 7_556
O15 W1 O1 64.7(6) . 7_556
O16 W1 O1 65.0(6) . 7_556
O9 W1 O1 90.2(6) . 7_556
O12 W1 O2 160.4(7) . 7_556
O11 W1 O2 64.6(6) . 7_556
O15 W1 O2 91.3(6) . 7_556
O16 W1 O2 90.9(6) . 7_556
O9 W1 O2 64.5(6) . 7_556
O1 W1 O2 37.4(6) 7_556 7_556
O8 W2 O7 101.1(7) . .
O8 W2 O10 101.3(6) . .
O7 W2 O10 157.5(7) . .
O8 W2 O9 101.4(6) . .
O7 W2 O9 89.0(6) . .
O10 W2 O9 87.5(5) . .
O8 W2 O20 101.9(7) . 7_556
O7 W2 O20 88.1(7) . 7_556
O10 W2 O20 86.4(6) . 7_556
O9 W2 O20 156.6(7) . 7_556
O8 W2 O4 158.6(6) . .
O7 W2 O4 66.4(6) . .
O10 W2 O4 91.9(6) . .
O9 W2 O4 95.8(6) . .
O20 W2 O4 61.8(6) 7_556 .
O8 W2 O2 158.5(6) . 7_556
O7 W2 O2 93.6(7) . 7_556
O10 W2 O2 65.2(6) . 7_556
O9 W2 O2 62.9(6) . 7_556
O20 W2 O2 94.1(7) 7_556 7_556
O4 W2 O2 42.8(6) . 7_556
O17 W3 O16 100.0(7) . .
O17 W3 O6 103.0(7) . .
O16 W3 O6 88.0(6) . .
O17 W3 O19 102.1(6) . .
O16 W3 O19 88.8(5) . .
O6 W3 O19 154.9(6) . .
O17 W3 O18 106.0(7) . .
O16 W3 O18 154.0(7) . .
O6 W3 O18 87.1(6) . .
O19 W3 O18 84.9(6) . .
O17 W3 O3 160.3(7) . 7_556
O16 W3 O3 95.1(7) . 7_556
O6 W3 O3 64.6(6) . 7_556
O19 W3 O3 90.9(6) . 7_556
O18 W3 O3 59.9(7) . 7_556
O17 W3 O1 158.0(7) . 7_556
O16 W3 O1 62.9(6) . 7_556
O6 W3 O1 90.7(7) . 7_556
O19 W3 O1 65.8(6) . 7_556
O18 W3 O1 91.6(7) . 7_556
O3 W3 O1 41.7(6) 7_556 7_556
O13 W4 O18 102.1(7) . 7_556
O13 W4 O10 101.3(7) . .
O18 W4 O10 89.6(6) 7_556 .
O13 W4 O11 103.5(6) . .
O18 W4 O11 154.3(6) 7_556 .
O10 W4 O11 86.6(5) . .
O13 W4 O14 103.2(7) . .
O18 W4 O14 87.3(6) 7_556 .
O10 W4 O14 155.4(6) . .
O11 W4 O14 85.7(6) . .
O13 W4 O3 158.7(7) . .
O18 W4 O3 61.2(7) 7_556 .
O10 W4 O3 92.3(6) . .
O11 W4 O3 93.5(6) . .
O14 W4 O3 64.9(6) . .
O13 W4 O2 159.9(7) . 7_556
O18 W4 O2 93.2(6) 7_556 7_556
O10 W4 O2 65.4(6) . 7_556
O11 W4 O2 62.2(6) . 7_556
O14 W4 O2 90.4(6) . 7_556
O3 W4 O2 41.4(6) . 7_556
O22 W5 O20 101.3(7) . .
O22 W5 O15 102.3(6) . .
O20 W5 O15 156.5(7) . .
O22 W5 O21 103.6(7) . .
O20 W5 O21 86.3(7) . .
O15 W5 O21 88.2(7) . .
O22 W5 O19 99.8(6) . .
O20 W5 O19 89.6(6) . .
O15 W5 O19 86.4(5) . .
O21 W5 O19 156.7(7) . .
O22 W5 O4 159.7(6) . 7_556
O20 W5 O4 63.1(7) . 7_556
O15 W5 O4 94.0(6) . 7_556
O21 W5 O4 64.4(6) . 7_556
O19 W5 O4 93.3(6) . 7_556
O5 W6 O14 100.4(6) . 7_556
O5 W6 O21 102.3(7) . 7_556
O14 W6 O21 89.9(7) 7_556 7_556
O5 W6 O6 100.6(6) . .
O14 W6 O6 87.8(6) 7_556 .
O21 W6 O6 157.1(7) 7_556 .
O5 W6 O7 101.3(7) . .
O14 W6 O7 158.3(7) 7_556 .
O21 W6 O7 86.9(7) 7_556 .
O6 W6 O7 86.9(7) . .
O5 W6 O4 158.1(5) . .
O14 W6 O4 95.3(6) 7_556 .
O21 W6 O4 62.3(6) 7_556 .
O6 W6 O4 95.2(6) . .
O7 W6 O4 64.4(6) . .
O5 W6 O3 154.7(6) . 7_556
O14 W6 O3 62.6(6) 7_556 7_556
O21 W6 O3 96.5(7) 7_556 7_556
O6 W6 O3 62.3(6) . 7_556
O7 W6 O3 96.4(7) . 7_556
O4 W6 O3 47.2(6) . 7_556
P1 O1 O2 56.5(9) . .
P1 O1 O3 56.4(9) . .
O2 O1 O3 95.4(13) . .
P1 O1 O4 57.7(8) . .
O2 O1 O4 95.2(13) . .
O3 O1 O4 88.1(11) . .
P1 O1 W1 129.6(11) . 7_556
O2 O1 W1 73.1(10) . 7_556
O3 O1 W1 137.6(11) . 7_556
O4 O1 W1 132.7(11) . 7_556
P1 O1 W3 123.1(10) . 7_556
O2 O1 W3 133.5(13) . 7_556
O3 O1 W3 66.7(8) . 7_556
O4 O1 W3 124.8(11) . 7_556
W1 O1 W3 91.6(6) 7_556 7_556
P1 O2 O1 59.9(10) . .
P1 O2 O3 57.7(9) . 7_556
O1 O2 O3 98.9(13) . 7_556
P1 O2 O4 58.5(8) . 7_556
O1 O2 O4 98.5(13) . 7_556
O3 O2 O4 88.8(11) 7_556 7_556
P1 O2 W1 129.4(11) . 7_556
O1 O2 W1 69.5(10) . 7_556
O3 O2 W1 134.3(12) 7_556 7_556
O4 O2 W1 135.6(11) 7_556 7_556
P1 O2 W4 122.3(10) . 7_556
O1 O2 W4 134.1(13) . 7_556
O3 O2 W4 64.6(8) 7_556 7_556
O4 O2 W4 122.0(10) 7_556 7_556
W1 O2 W4 91.6(6) 7_556 7_556
P1 O2 W2 122.8(10) . 7_556
O1 O2 W2 131.4(12) . 7_556
O3 O2 W2 124.0(11) 7_556 7_556
O4 O2 W2 64.3(8) 7_556 7_556
W1 O2 W2 91.2(6) 7_556 7_556
W4 O2 W2 88.5(6) 7_556 7_556
P1 O3 O2 51.7(8) . 7_556
P1 O3 O1 53.4(9) . .
O2 O3 O1 91.6(12) 7_556 .
P1 O3 W4 125.7(10) . .
O2 O3 W4 74.0(9) 7_556 .
O1 O3 W4 138.8(11) . .
P1 O3 W3 125.0(10) . 7_556
O2 O3 W3 140.6(12) 7_556 7_556
O1 O3 W3 71.6(9) . 7_556
W4 O3 W3 95.2(6) . 7_556
P1 O3 W6 117.4(9) . 7_556
O2 O3 W6 125.9(11) 7_556 7_556
O1 O3 W6 125.5(11) . 7_556
W4 O3 W6 92.9(6) . 7_556
W3 O3 W6 91.8(6) 7_556 7_556
P1 O4 O2 49.8(7) . 7_556
P1 O4 O1 51.7(8) . .
O2 O4 O1 88.1(11) 7_556 .
P1 O4 W5 125.3(8) . 7_556
O2 O4 W5 137.8(11) 7_556 7_556
O1 O4 W5 73.6(8) . 7_556
P1 O4 W2 122.6(8) . .
O2 O4 W2 72.8(8) 7_556 .
O1 O4 W2 138.8(11) . .
W5 O4 W2 96.2(6) 7_556 .
P1 O4 W6 117.9(8) . .
O2 O4 W6 125.8(10) 7_556 .
O1 O4 W6 127.6(10) . .
W5 O4 W6 94.6(6) 7_556 .
W2 O4 W6 92.4(5) . .
W3 O6 W6 140.9(8) . .
W2 O7 W6 136.7(9) . .
W2 O9 W1 140.3(7) . .
W4 O10 W2 140.5(7) . .
W1 O11 W4 140.8(7) . .
W6 O14 W4 139.1(8) 7_556 .
W5 O15 W1 141.3(8) . .
W3 O16 W1 139.4(8) . .
W4 O18 W3 142.7(9) 7_556 .
W3 O19 W5 139.5(7) . .
W5 O20 W2 138.4(10) . 7_556
W6 O21 W5 138.5(9) 7_556 .
N2 C1 N1 117.8(16) . .
N2 C1 C4 120.5(16) . .
N1 C1 C4 121.3(17) . .
C3 C2 N1 108.6(16) . .
C2 C3 N2 109.9(16) . .
C2 C3 N9 129.4(19) . .
N2 C3 N9 120.6(19) . .
N4 C4 N3 109.9(15) . .
N4 C4 C1 126.9(16) . .
N3 C4 C1 123.0(15) . .
C6 C5 N3 107.4(16) . .
C5 C6 N4 109.0(16) . .
C8 C7 N5 111.3(18) . .
C7 C8 N6 102.8(18) . .
N6 C9 N5 110.7(16) . .
N6 C9 C10 125.9(17) . .
N5 C9 C10 123.4(17) . .
N8 C10 N7 112(2) . .
N8 C10 C9 127.4(17) . .
N7 C10 C9 121(2) . .
N7 C11 C12 110(3) . .
C11 C12 N8 106(2) . .

loop_
_geom_bond_atom_site_label_1
_geom_bond_atom_site_label_2
_geom_bond_distance
_geom_bond_site_symmetry_2
Ag1 N1 2.125(15) 2_756
Ag1 N1 2.125(15) .
Ag2 N8 2.172(17) .
Ag2 N2 2.177(15) .
Ag2 Ag3 2.858(2) .
Ag3 N4 2.073(14) .
Ag3 N5 2.083(14) .
N1 C1 1.33(2) .
N1 C2 1.38(2) .
N2 C1 1.32(2) .
N2 C3 1.37(2) .
N3 C4 1.32(2) .
N3 C5 1.37(2) .
N4 C4 1.31(2) .
N4 C6 1.35(2) .
N5 C9 1.31(2) .
N5 C7 1.37(2) .
N6 C9 1.29(2) .
N6 C8 1.38(3) .
N7 C11 1.33(3) .
N7 C10 1.37(3) .
N8 C10 1.30(3) .
N8 C12 1.39(3) .
N9 O23 1.22(2) .
N9 O24 1.23(2) .
N9 C3 1.44(3) .
P1 O2 1.447(18) 7_556
P1 O2 1.447(18) .
P1 O1 1.500(19) 7_556
P1 O1 1.501(19) .
P1 O3 1.558(19) .
P1 O3 1.558(19) 7_556
P1 O4 1.616(16) .
P1 O4 1.616(16) 7_556
W1 O12 1.657(12) .
W1 O11 1.860(12) .
W1 O15 1.877(13) .
W1 O16 1.892(13) .
W1 O9 1.904(11) .
W1 O1 2.393(19) 7_556
W1 O2 2.445(18) 7_556
W2 O8 1.634(13) .
W2 O7 1.859(16) .
W2 O10 1.875(12) .
W2 O9 1.876(11) .
W2 O20 1.918(13) 7_556
W2 O4 2.387(16) .
W2 O2 2.530(19) 7_556
W3 O17 1.673(12) .
W3 O16 1.854(13) .
W3 O6 1.865(13) .
W3 O19 1.873(11) .
W3 O18 1.877(13) .
W3 O3 2.426(18) 7_556
W3 O1 2.507(19) 7_556
W4 O13 1.636(11) .
W4 O18 1.863(14) 7_556
W4 O10 1.870(12) .
W4 O11 1.920(12) .
W4 O14 1.928(13) .
W4 O3 2.371(19) .
W4 O2 2.523(19) 7_556
W5 O22 1.677(11) .
W5 O20 1.860(15) .
W5 O15 1.869(14) .
W5 O21 1.892(15) .
W5 O19 1.894(12) .
W5 O4 2.358(16) 7_556
W6 O5 1.649(10) .
W6 O14 1.852(15) 7_556
W6 O21 1.890(14) 7_556
W6 O6 1.898(13) .
W6 O7 1.901(17) .
W6 O4 2.454(16) .
W6 O3 2.514(18) 7_556
O1 O2 1.55(3) .
O1 O3 1.76(3) .
O1 O4 1.80(2) .
O1 W1 2.393(19) 7_556
O1 W3 2.507(19) 7_556
O2 O3 1.74(2) 7_556
O2 O4 1.80(2) 7_556
O2 W1 2.444(18) 7_556
O2 W4 2.523(19) 7_556
O2 W2 2.530(19) 7_556
O3 O2 1.74(2) 7_556
O3 W3 2.426(18) 7_556
O3 W6 2.514(18) 7_556
O4 O2 1.80(2) 7_556
O4 W5 2.358(16) 7_556
O14 W6 1.852(14) 7_556
O18 W4 1.863(14) 7_556
O20 W2 1.918(13) 7_556
O21 W6 1.890(14) 7_556
C1 C4 1.48(2) .
C2 C3 1.35(3) .
C5 C6 1.30(2) .
C7 C8 1.33(3) .
C9 C10 1.46(3) .
C11 C12 1.36(4) .
